data_4077264
loop_
_publ_author_name
'Franken, Andreas'
'Du, Shaowu'
'Jelliss, Paul A.'
'Kautz, Jason A.'
'Stone, F. Gordon A.'

_publ_section_title
;
 Cage Substitution Reactions of Monocarbollide Carbonyl Complexes of
 Iron:&#x00A0; Generation of Iminium Groups at a Boron Vertex&#x2020;
;
_journal_issue 8
_journal_name_full Organometallics
_journal_page_first 1597
_journal_paper_doi 10.1021/om001057x
_journal_volume 20
_journal_year 2001
_chemical_formula_sum 'C7 H17 B10 Fe N O3'
_chemical_formula_weight 327.17
_chemical_name_systematic
;
 ?
;
_space_group_IT_number 14
_symmetry_cell_setting monoclinic
_symmetry_space_group_name_Hall '-P 2ybc'
_symmetry_space_group_name_H-M 'P 1 21/c 1'
_atom_sites_solution_hydrogens geom
_atom_sites_solution_primary direct
_atom_sites_solution_secondary difmap
_audit_creation_method SHELXL-97
_cell_angle_alpha 90.00
_cell_angle_beta 109.755(11)
_cell_angle_gamma 90.00
_cell_formula_units_Z 4
_cell_length_a 13.2967(13)
_cell_length_b 8.978(3)
_cell_length_c 13.820(3)
_cell_measurement_reflns_used 25
_cell_measurement_temperature 183(2)
_cell_measurement_theta_max 15
_cell_measurement_theta_min 24
_cell_volume 1552.7(6)
_computing_cell_refinement 'Enraf-Nonius CAD4 (1989)'
_computing_data_collection 'Enraf-Nonius CAD4 (1989)'
_computing_data_reduction 'XCAD4 Siemens Software (Harms, 1993)'
_computing_molecular_graphics 'XP in SHELXTL-PC (Bruker, 1995)'
_computing_publication_material 'SHELXL-97 (Sheldrick, 1997)'
_computing_structure_refinement 'SHELXL-97 (Sheldrick, 1997)'
_computing_structure_solution 'SHELXS-97 (Sheldrick, 1997)'
_diffrn_ambient_temperature 183(2)
_diffrn_measured_fraction_theta_full 0.995
_diffrn_measured_fraction_theta_max 0.995
_diffrn_measurement_device_type 'Enraf-Nonius CAD4'
_diffrn_measurement_method w-2/3q
_diffrn_radiation_monochromator graphite
_diffrn_radiation_source 'fine-focus sealed tube'
_diffrn_radiation_type MoK\a
_diffrn_radiation_wavelength 0.71073
_diffrn_reflns_av_R_equivalents 0.0119
_diffrn_reflns_av_sigmaI/netI 0.0198
_diffrn_reflns_limit_h_max 15
_diffrn_reflns_limit_h_min 0
_diffrn_reflns_limit_k_max 10
_diffrn_reflns_limit_k_min 0
_diffrn_reflns_limit_l_max 15
_diffrn_reflns_limit_l_min -16
_diffrn_reflns_number 2795
_diffrn_reflns_theta_full 24.81
_diffrn_reflns_theta_max 24.81
_diffrn_reflns_theta_min 1.63
_diffrn_standards_decay_% 5.42
_diffrn_standards_interval_time 120
_diffrn_standards_number 3
_exptl_absorpt_coefficient_mu 0.970
_exptl_absorpt_correction_T_max 0.8140
_exptl_absorpt_correction_T_min 0.6086
_exptl_absorpt_correction_type numerical
_exptl_absorpt_process_details 'Applied with SHELXTL/PC v 5.03'
_exptl_crystal_colour yellow
_exptl_crystal_density_diffrn 1.400
_exptl_crystal_density_method 'not measured'
_exptl_crystal_description prisms
_exptl_crystal_F_000 664
_exptl_crystal_size_max 0.52
_exptl_crystal_size_mid 0.49
_exptl_crystal_size_min 0.24
_refine_diff_density_max 0.352
_refine_diff_density_min -0.264
_refine_diff_density_rms 0.057
_refine_ls_extinction_method none
_refine_ls_goodness_of_fit_ref 1.207
_refine_ls_hydrogen_treatment mixed
_refine_ls_matrix_type full
_refine_ls_number_parameters 236
_refine_ls_number_reflns 2671
_refine_ls_number_restraints 0
_refine_ls_restrained_S_all 1.207
_refine_ls_R_factor_all 0.0454
_refine_ls_R_factor_gt 0.0399
_refine_ls_shift/su_max 0.000
_refine_ls_shift/su_mean 0.000
_refine_ls_structure_factor_coef Fsqd
_refine_ls_weighting_details 'calc w=1/[\s^2^(Fo^2^)+(0.0336P)^2^+1.8087P] where P=(Fo^2^+2Fc^2^)/3'
_refine_ls_weighting_scheme calc
_refine_ls_wR_factor_gt 0.0912
_refine_ls_wR_factor_ref 0.0936
_reflns_number_gt 2437
_reflns_number_total 2671
_reflns_threshold_expression >2sigma(I)
_cod_data_source_file om001057x.cif
_cod_data_source_block 8
_cod_depositor_comments
;
The following automatic conversions were performed:
'_atom_site_symetry_multiplicity' tag replaced with
'_atom_site_symmetry_multiplicity'.

Automatic conversion script
Id: cif_correct_tags 1440 2010-10-19 06:21:57Z saulius 

The following automatic conversions were performed:

'_symmetry_cell_setting' value 'Monoclinic' changed to 'monoclinic'
according to /home/saulius/struct/CIF-dictionaries/cif_core.dic
dictionary named 'cif_core.dic' version 2.4.2 from
2011-04-26.

'_exptl_absorpt_correction_type' value 'Numerical'
changed to 'numerical' according to
/home/saulius/struct/CIF-dictionaries/cif_core.dic dictionary named
'cif_core.dic' version 2.4.2 from 2011-04-26.

Automatic conversion script
Id: cif_fix_values 1715 2011-07-08 13:25:40Z adriana 
;
_cod_original_sg_symbol_H-M P2(1)/c
_cod_database_code 4077264

loop_
_symmetry_equiv_pos_as_xyz
'x, y, z'
'-x, y+1/2, -z+1/2'
'-x, -y, -z'
'x, -y-1/2, z-1/2'

loop_
_atom_site_label
_atom_site_type_symbol
_atom_site_fract_x
_atom_site_fract_y
_atom_site_fract_z
_atom_site_U_iso_or_equiv
_atom_site_adp_type
_atom_site_occupancy
_atom_site_symmetry_multiplicity
_atom_site_calc_flag
_atom_site_refinement_flags
_atom_site_disorder_assembly
_atom_site_disorder_group
Fe Fe 0.36043(3) 0.14007(4) 0.21897(3) 0.02300(14) Uani 1 1 d . A .
C1 C 0.2791(2) 0.3347(3) 0.1397(2) 0.0303(7) Uani 1 1 d . A .
H1 H 0.3177 0.3697 0.0844 0.036 Uiso 1 1 calc R . .
B2 B 0.1980(2) 0.1776(4) 0.1134(2) 0.0228(7) Uani 1 1 d . A .
H2 H 0.1818 0.1088 0.0439 0.027 Uiso 1 1 calc R . .
B3 B 0.2057(2) 0.1012(3) 0.2399(2) 0.0229(7) Uani 1 1 d . . .
B4 B 0.2977(3) 0.2183(4) 0.3373(3) 0.0284(7) Uani 1 1 d . A .
H4 H 0.3457 0.1761 0.4137 0.034 Uiso 1 1 calc R . .
B5 B 0.3405(3) 0.3604(4) 0.2696(2) 0.0259(7) Uani 1 1 d . . .
H5 H 0.4199 0.4119 0.3024 0.031 Uiso 1 1 calc R A .
B6 B 0.1420(3) 0.3606(4) 0.1051(3) 0.0288(7) Uani 1 1 d . . .
H6 H 0.0919 0.4074 0.0309 0.035 Uiso 1 1 calc R A .
B7 B 0.0956(2) 0.2163(4) 0.1675(2) 0.0242(7) Uani 1 1 d . A .
H7 H 0.0152 0.1685 0.1331 0.029 Uiso 1 1 calc R . .
B8 B 0.1558(3) 0.2420(4) 0.3035(2) 0.0265(7) Uani 1 1 d . A .
H8 H 0.1141 0.2119 0.3573 0.032 Uiso 1 1 calc R . .
B9 B 0.2419(3) 0.4016(4) 0.3235(3) 0.0333(8) Uani 1 1 d . A .
H9 H 0.2572 0.4750 0.3907 0.040 Uiso 1 1 calc R . .
B10 B 0.2320(3) 0.4732(4) 0.2012(3) 0.0316(8) Uani 1 1 d . A .
H10 H 0.2408 0.5929 0.1889 0.038 Uiso 1 1 calc R . .
B11 B 0.1160(3) 0.3999(4) 0.2212(3) 0.0280(7) Uani 1 1 d . A .
H11 H 0.0491 0.4710 0.2223 0.034 Uiso 1 1 calc R . .
C2 C 0.4591(2) 0.1913(3) 0.1609(2) 0.0331(7) Uani 1 1 d . . .
O2 O 0.52193(19) 0.2229(3) 0.1250(2) 0.0514(7) Uani 1 1 d . A .
C3 C 0.4650(2) 0.0873(3) 0.3356(3) 0.0341(7) Uani 1 1 d . . .
O3 O 0.53255(18) 0.0579(3) 0.40977(18) 0.0495(6) Uani 1 1 d . A .
C4 C 0.3442(2) -0.0395(4) 0.1595(2) 0.0309(7) Uani 1 1 d . . .
O4 O 0.33394(19) -0.1542(3) 0.1211(2) 0.0472(6) Uani 1 1 d . A .
N1A N 0.1543(10) -0.0703(17) 0.2248(12) 0.018(3) Uani 0.270(13) 1 d P A 1
C5A C 0.1660(9) -0.1567(16) 0.2989(10) 0.029(5) Uani 0.270(13) 1 d P A 1
H5B H 0.1371 -0.2517 0.2834 0.035 Uiso 0.270(13) 1 calc PR A 1
C7A C 0.071(3) -0.128(4) 0.119(3) 0.030(7) Uani 0.270(13) 1 d P A 1
H7D H 0.0485 -0.2272 0.1283 0.046 Uiso 0.270(13) 1 calc PR A 1
H7E H 0.1050 -0.1300 0.0676 0.046 Uiso 0.270(13) 1 calc PR A 1
H7F H 0.0106 -0.0632 0.0976 0.046 Uiso 0.270(13) 1 calc PR A 1
C6A C 0.221(3) -0.123(4) 0.407(3) 0.043(7) Uani 0.270(13) 1 d P A 1
H6D H 0.2536 -0.0264 0.4132 0.065 Uiso 0.270(13) 1 calc PR A 1
H6E H 0.2743 -0.1966 0.4368 0.065 Uiso 0.270(13) 1 calc PR A 1
H6F H 0.1698 -0.1225 0.4427 0.065 Uiso 0.270(13) 1 calc PR A 1
N N 0.1849(4) -0.0583(6) 0.2741(4) 0.0189(13) Uani 0.730(13) 1 d P A 2
C5 C 0.1261(4) -0.1604(7) 0.2147(4) 0.0225(16) Uani 0.730(13) 1 d P A 2
H5A H 0.1137 -0.2462 0.2466 0.027 Uiso 0.730(13) 1 calc PR A 2
C6 C 0.0778(9) -0.1538(15) 0.1030(11) 0.032(3) Uani 0.730(13) 1 d P A 2
H6A H 0.0898 -0.0572 0.0793 0.048 Uiso 0.730(13) 1 calc PR A 2
H6B H 0.0024 -0.1716 0.0836 0.048 Uiso 0.730(13) 1 calc PR A 2
H6C H 0.1094 -0.2284 0.0726 0.048 Uiso 0.730(13) 1 calc PR A 2
C7 C 0.2326(10) -0.0985(12) 0.3861(9) 0.030(2) Uani 0.730(13) 1 d P A 2
H7A H 0.2052 -0.1932 0.3978 0.045 Uiso 0.730(13) 1 calc PR A 2
H7B H 0.2141 -0.0238 0.4269 0.045 Uiso 0.730(13) 1 calc PR A 2
H7C H 0.3089 -0.1041 0.4051 0.045 Uiso 0.730(13) 1 calc PR A 2

loop_
_atom_site_aniso_label
_atom_site_aniso_U_11
_atom_site_aniso_U_22
_atom_site_aniso_U_33
_atom_site_aniso_U_23
_atom_site_aniso_U_13
_atom_site_aniso_U_12
Fe 0.0181(2) 0.0227(2) 0.0305(2) 0.00588(18) 0.01127(16) 0.00295(16)
C1 0.0309(16) 0.0284(16) 0.0355(16) 0.0084(13) 0.0163(13) 0.0066(13)
B2 0.0202(15) 0.0258(17) 0.0237(15) 0.0015(13) 0.0091(12) 0.0017(13)
B3 0.0230(15) 0.0204(16) 0.0301(16) 0.0050(13) 0.0149(13) 0.0032(13)
B4 0.0276(17) 0.0328(18) 0.0251(17) 0.0017(14) 0.0093(14) 0.0007(14)
B5 0.0252(16) 0.0215(15) 0.0292(17) -0.0027(14) 0.0069(13) -0.0050(13)
B6 0.0249(16) 0.0280(17) 0.0370(18) 0.0104(15) 0.0151(14) 0.0072(14)
B7 0.0174(15) 0.0275(17) 0.0303(17) 0.0046(14) 0.0114(13) 0.0031(13)
B8 0.0286(17) 0.0263(17) 0.0305(18) -0.0002(14) 0.0177(14) 0.0017(14)
B9 0.0357(19) 0.0307(19) 0.0369(19) -0.0081(15) 0.0169(16) -0.0010(15)
B10 0.0305(18) 0.0197(16) 0.050(2) 0.0018(15) 0.0202(16) 0.0017(14)
B11 0.0261(17) 0.0215(16) 0.043(2) 0.0017(14) 0.0197(15) 0.0029(13)
C2 0.0278(16) 0.0296(16) 0.0446(18) 0.0084(14) 0.0155(14) 0.0068(13)
O2 0.0423(14) 0.0499(15) 0.0796(18) 0.0185(13) 0.0435(14) 0.0091(12)
C3 0.0288(16) 0.0325(16) 0.0439(19) 0.0063(15) 0.0163(15) 0.0024(13)
O3 0.0348(13) 0.0601(17) 0.0440(14) 0.0163(13) 0.0009(11) 0.0101(12)
C4 0.0174(14) 0.0344(18) 0.0442(18) 0.0073(15) 0.0148(13) 0.0052(12)
O4 0.0397(13) 0.0308(13) 0.0747(17) -0.0104(12) 0.0239(12) 0.0006(11)
N1A 0.017(6) 0.017(7) 0.020(7) -0.005(6) 0.006(5) -0.005(5)
C5A 0.027(6) 0.029(9) 0.032(10) -0.008(6) 0.012(6) 0.003(5)
C7A 0.051(11) 0.017(10) 0.042(14) 0.000(10) 0.040(10) -0.003(7)
C6A 0.039(9) 0.070(17) 0.026(14) -0.007(11) 0.017(8) -0.027(9)
N 0.017(2) 0.022(3) 0.017(3) -0.001(2) 0.0061(19) -0.0006(18)
C5 0.019(2) 0.019(3) 0.033(4) 0.000(2) 0.013(2) -0.001(2)
C6 0.025(3) 0.042(6) 0.029(5) -0.008(3) 0.011(3) 0.003(3)
C7 0.036(4) 0.032(3) 0.026(5) 0.005(3) 0.015(3) 0.000(3)

loop_
_atom_type_symbol
_atom_type_description
_atom_type_scat_dispersion_real
_atom_type_scat_dispersion_imag
_atom_type_scat_source
C C 0.0033 0.0016 'International Tables Vol C Tables 4.2.6.8 and 6.1.1.4'
H H 0.0000 0.0000 'International Tables Vol C Tables 4.2.6.8 and 6.1.1.4'
B B 0.0013 0.0007 'International Tables Vol C Tables 4.2.6.8 and 6.1.1.4'
N N 0.0061 0.0033 'International Tables Vol C Tables 4.2.6.8 and 6.1.1.4'
O O 0.0106 0.0060 'International Tables Vol C Tables 4.2.6.8 and 6.1.1.4'
Fe Fe 0.3463 0.8444 'International Tables Vol C Tables 4.2.6.8 and 6.1.1.4'

loop_
_geom_angle_atom_site_label_1
_geom_angle_atom_site_label_2
_geom_angle_atom_site_label_3
_geom_angle
_geom_angle_publ_flag
C4 Fe C3 96.35(14) y
C4 Fe C2 91.04(14) y
C3 Fe C2 90.46(14) y
C4 Fe B5 166.46(12) y
C3 Fe B5 95.38(13) y
C2 Fe B5 95.61(13) y
C4 Fe C1 122.44(13) y
C3 Fe C1 140.68(13) y
C2 Fe C1 83.27(12) y
B5 Fe C1 47.19(12) ?
C4 Fe B2 83.91(12) y
C3 Fe B2 158.14(13) y
C2 Fe B2 111.40(13) y
B5 Fe B2 82.69(12) ?
C1 Fe B2 47.24(11) ?
C4 Fe B4 128.00(13) y
C3 Fe B4 77.82(13) y
C2 Fe B4 139.90(14) y
B5 Fe B4 48.66(12) ?
C1 Fe B4 82.35(12) ?
B2 Fe B4 84.80(12) ?
C4 Fe B3 86.84(12) y
C3 Fe B3 108.28(13) y
C2 Fe B3 161.26(13) y
B5 Fe B3 83.07(12) ?
C1 Fe B3 82.20(11) ?
B2 Fe B3 49.86(11) ?
B4 Fe B3 48.92(12) ?
B5 C1 B6 110.7(2) ?
B5 C1 B2 111.7(2) ?
B6 C1 B2 62.11(18) ?
B5 C1 B10 61.02(19) ?
B6 C1 B10 61.37(19) ?
B2 C1 B10 112.5(2) ?
B5 C1 Fe 66.21(15) ?
B6 C1 Fe 123.32(19) ?
B2 C1 Fe 67.42(14) ?
B10 C1 Fe 122.3(2) ?
C1 B2 B6 58.94(17) ?
C1 B2 B7 105.1(2) ?
B6 B2 B7 59.43(17) ?
C1 B2 B3 105.8(2) ?
B6 B2 B3 106.8(2) ?
B7 B2 B3 59.01(16) ?
C1 B2 Fe 65.33(14) ?
B6 B2 Fe 118.68(19) ?
B7 B2 Fe 117.98(19) ?
B3 B2 Fe 65.48(14) ?
N B3 N1A 23.8(4) ?
N B3 B8 111.4(3) y
N1A B3 B8 120.5(4) y
N B3 B7 120.1(3) y
N1A B3 B7 103.8(5) y
B8 B3 B7 59.96(17) ?
N B3 B4 116.7(3) y
N1A B3 B4 140.5(6) y
B8 B3 B4 59.75(18) ?
B7 B3 B4 107.3(2) ?
N B3 B2 131.9(3) y
N1A B3 B2 109.6(6) y
B8 B3 B2 107.0(2) ?
B7 B3 B2 59.02(16) ?
B4 B3 B2 107.1(2) ?
N B3 Fe 117.1(2) y
N1A B3 Fe 119.5(4) y
B8 B3 Fe 118.12(19) ?
B7 B3 Fe 117.28(18) ?
B4 B3 Fe 65.20(14) ?
B2 B3 Fe 64.66(13) ?
B5 B4 B9 58.71(19) ?
B5 B4 B8 105.8(2) ?
B9 B4 B8 60.16(19) ?
B5 B4 B3 106.2(2) ?
B9 B4 B3 107.6(2) ?
B8 B4 B3 59.41(17) ?
B5 B4 Fe 64.40(15) ?
B9 B4 Fe 117.7(2) ?
B8 B4 Fe 118.4(2) ?
B3 B4 Fe 65.89(14) ?
C1 B5 B9 108.2(2) ?
C1 B5 B10 60.03(18) ?
B9 B5 B10 60.7(2) ?
C1 B5 B4 109.2(2) ?
B9 B5 B4 60.74(19) ?
B10 B5 B4 110.2(2) ?
C1 B5 Fe 66.60(14) ?
B9 B5 Fe 121.8(2) ?
B10 B5 Fe 121.8(2) ?
B4 B5 Fe 66.94(15) ?
C1 B6 B10 59.34(18) ?
C1 B6 B7 105.8(2) ?
B10 B6 B7 108.0(2) ?
C1 B6 B11 106.4(2) ?
B10 B6 B11 60.09(19) ?
B7 B6 B11 60.30(18) ?
C1 B6 B2 58.96(17) ?
B10 B6 B2 108.3(2) ?
B7 B6 B2 60.36(17) ?
B11 B6 B2 109.0(2) ?
B6 B7 B11 60.06(18) ?
B6 B7 B8 108.1(2) ?
B11 B7 B8 59.70(18) ?
B6 B7 B3 109.8(2) ?
B11 B7 B3 108.6(2) ?
B8 B7 B3 59.90(18) ?
B6 B7 B2 60.21(17) ?
B11 B7 B2 108.7(2) ?
B8 B7 B2 109.2(2) ?
B3 B7 B2 61.97(17) ?
B11 B8 B3 109.1(2) ?
B11 B8 B7 60.11(18) ?
B3 B8 B7 60.13(17) ?
B11 B8 B4 108.6(2) ?
B3 B8 B4 60.84(18) ?
B7 B8 B4 108.3(2) ?
B11 B8 B9 59.99(19) ?
B3 B8 B9 108.4(2) ?
B7 B8 B9 107.4(2) ?
B4 B8 B9 59.69(19) ?
B5 B9 B10 59.75(19) ?
B5 B9 B4 60.55(18) ?
B10 B9 B4 109.3(2) ?
B5 B9 B11 107.3(2) ?
B10 B9 B11 60.06(19) ?
B4 B9 B11 108.6(2) ?
B5 B9 B8 107.2(2) ?
B10 B9 B8 107.8(2) ?
B4 B9 B8 60.14(19) ?
B11 B9 B8 59.61(19) ?
C1 B10 B5 58.95(18) ?
C1 B10 B9 106.5(2) ?
B5 B10 B9 59.58(19) ?
C1 B10 B6 59.29(18) ?
B5 B10 B6 107.4(2) ?
B9 B10 B6 108.7(2) ?
C1 B10 B11 106.5(2) ?
B5 B10 B11 107.5(2) ?
B9 B10 B11 60.5(2) ?
B6 B10 B11 60.31(19) ?
B10 B11 B8 107.9(2) ?
B10 B11 B6 59.60(19) ?
B8 B11 B6 108.1(2) ?
B10 B11 B9 59.46(19) ?
B8 B11 B9 60.41(19) ?
B6 B11 B9 107.4(2) ?
B10 B11 B7 107.1(2) ?
B8 B11 B7 60.19(18) ?
B6 B11 B7 59.64(18) ?
B9 B11 B7 107.8(2) ?
O2 C2 Fe 179.4(3) y
O3 C3 Fe 178.0(3) y
O4 C4 Fe 179.7(3) y
C5A N1A C7A 113.8(18) y
C5A N1A B3 122.5(14) y
C7A N1A B3 123.0(15) y
N1A C5A C6A 126.2(19) y
C5 N C7 115.8(6) y
C5 N B3 125.8(5) y
C7 N B3 118.4(6) y
N C5 C6 126.5(7) y

loop_
_geom_bond_atom_site_label_1
_geom_bond_atom_site_label_2
_geom_bond_distance
_geom_bond_publ_flag
Fe C4 1.790(3) y
Fe C3 1.800(3) y
Fe C2 1.813(3) y
Fe B5 2.144(3) y
Fe C1 2.150(3) y
Fe B2 2.185(3) y
Fe B4 2.188(3) y
Fe B3 2.199(3) y
C1 B5 1.719(4) ?
C1 B6 1.737(4) ?
C1 B2 1.737(4) ?
C1 B10 1.738(4) ?
B2 B6 1.792(4) ?
B2 B7 1.795(4) ?
B2 B3 1.848(4) ?
B3 N 1.562(6) y
B3 N1A 1.669(16) y
B3 B8 1.791(4) ?
B3 B7 1.795(4) ?
B3 B4 1.816(5) ?
B4 B5 1.785(5) ?
B4 B9 1.789(5) ?
B4 B8 1.797(4) ?
B5 B9 1.752(5) ?
B5 B10 1.755(5) ?
B6 B10 1.773(5) ?
B6 B7 1.778(4) ?
B6 B11 1.786(5) ?
B7 B11 1.790(5) ?
B7 B8 1.792(4) ?
B8 B11 1.783(5) ?
B8 B9 1.797(5) ?
B9 B10 1.771(5) ?
B9 B11 1.790(5) ?
B10 B11 1.782(4) ?
C2 O2 1.142(4) y
C3 O3 1.142(4) y
C4 O4 1.145(4) y
N1A C5A 1.25(3) y
N1A C7A 1.59(4) y
C5A C6A 1.46(4) y
N C5 1.301(10) y
N C7 1.504(12) y
C5 C6 1.459(15) y
